data_4328356
loop_
_publ_author_name
'Jian Zhou'
'Xing Liu'
'Litao An'
'Feilong Hu'
'Wenbin Yan'
'Yunyan Zhang'

_publ_section_title
;
 Solvothermal Synthesis and Characterization of a Series of Lanthanide
 Thiostannates(IV): The First Examples of Inorganic-Organic Hybrid
 Cationic Lanthanide Thiostannates(IV)
;
_journal_name_full 'Inorganic Chemistry'
_journal_page_first 2283
_journal_page_last 2290
_journal_paper_doi 10.1021/ic2023083
_journal_volume 51
_journal_year 2012
_chemical_formula_moiety 'C16 H54 N12 O2 Y2, S6 Sn2 '
_chemical_formula_sum 'C16 H54 N12 O2 S6 Sn2 Y2'
_chemical_formula_weight 1054.37
_chemical_name_systematic
; 
 ? 
;
_space_group_IT_number 14
_symmetry_cell_setting monoclinic
_symmetry_space_group_name_Hall '-P 2yn'
_symmetry_space_group_name_H-M 'P 1 21/n 1'
_atom_sites_solution_hydrogens geom
_atom_sites_solution_primary direct
_atom_sites_solution_secondary difmap
_audit_creation_method SHELXL-97
_cell_angle_alpha 90.00
_cell_angle_beta 97.978(9)
_cell_angle_gamma 90.00
_cell_formula_units_Z 2
_cell_length_a 11.854(8)
_cell_length_b 11.449(7)
_cell_length_c 13.803(9)
_cell_measurement_temperature 296(2)
_cell_measurement_theta_max 25.09
_cell_measurement_theta_min 2.12
_cell_volume 1855(2)
_computing_structure_refinement 'SHELXL-97 (Sheldrick, 1997)'
_computing_structure_solution 'SHELXS-97 (Sheldrick, 1990)'
_diffrn_ambient_temperature 296(2)
_diffrn_detector_area_resol_mean 7.31
_diffrn_measured_fraction_theta_full 0.998
_diffrn_measured_fraction_theta_max 0.998
_diffrn_measurement_device_type 'Rigaku Mercury'
_diffrn_measurement_method \w
_diffrn_radiation_monochromator graphite
_diffrn_radiation_source 'fine-focus sealed tube'
_diffrn_radiation_type MoK\a
_diffrn_radiation_wavelength 0.71073
_diffrn_reflns_av_R_equivalents 0.0742
_diffrn_reflns_av_sigmaI/netI 0.0813
_diffrn_reflns_limit_h_max 11
_diffrn_reflns_limit_h_min -14
_diffrn_reflns_limit_k_max 13
_diffrn_reflns_limit_k_min -13
_diffrn_reflns_limit_l_max 15
_diffrn_reflns_limit_l_min -16
_diffrn_reflns_number 9636
_diffrn_reflns_theta_full 25.09
_diffrn_reflns_theta_max 25.09
_diffrn_reflns_theta_min 2.12
_exptl_absorpt_coefficient_mu 4.800
_exptl_absorpt_correction_T_max 0.5139
_exptl_absorpt_correction_T_min 0.4322
_exptl_absorpt_correction_type multi-scan
_exptl_absorpt_process_details 'Jacobson, R. (1998) Private communication'
_exptl_crystal_colour 'light yellow'
_exptl_crystal_density_diffrn 1.888
_exptl_crystal_description block
_exptl_crystal_F_000 1048
_exptl_crystal_size_max 0.21
_exptl_crystal_size_mid 0.18
_exptl_crystal_size_min 0.16
_refine_diff_density_max 1.092
_refine_diff_density_min -1.684
_refine_diff_density_rms 0.210
_refine_ls_extinction_method none
_refine_ls_goodness_of_fit_ref 1.011
_refine_ls_hydrogen_treatment constr
_refine_ls_matrix_type full
_refine_ls_number_parameters 181
_refine_ls_number_reflns 3306
_refine_ls_number_restraints 0
_refine_ls_restrained_S_all 1.011
_refine_ls_R_factor_all 0.0569
_refine_ls_R_factor_gt 0.0441
_refine_ls_shift/su_max 0.001
_refine_ls_shift/su_mean 0.000
_refine_ls_structure_factor_coef Fsqd
_refine_ls_weighting_details 'calc w=1/[\s^2^(Fo^2^)+(0.0593P)^2^+0.0000P] where P=(Fo^2^+2Fc^2^)/3'
_refine_ls_weighting_scheme calc
_refine_ls_wR_factor_gt 0.1100
_refine_ls_wR_factor_ref 0.1133
_reflns_number_gt 2714
_reflns_number_total 3306
_reflns_threshold_expression >2sigma(I)
_cod_data_source_file ic2023083_si_002_1.cif
_cod_data_source_block 1
_cod_original_sg_symbol_Hall '-P 2yn '
_cod_original_formula_sum 'C16 H54 N12 O2 S6 Sn2 Y2 '
_cod_database_code 4328356

loop_
_symmetry_equiv_pos_as_xyz
'x, y, z'
'-x+1/2, y+1/2, -z+1/2'
'-x, -y, -z'
'x-1/2, -y-1/2, z-1/2'

loop_
_atom_site_label
_atom_site_type_symbol
_atom_site_fract_x
_atom_site_fract_y
_atom_site_fract_z
_atom_site_U_iso_or_equiv
_atom_site_adp_type
_atom_site_occupancy
_atom_site_symmetry_multiplicity
_atom_site_calc_flag
_atom_site_refinement_flags
Sn1 Sn 0.98882(3) 0.47540(3) 0.12140(3) 0.02138(15) Uani 1 1 d .
S1 S 0.82904(13) 0.37965(14) 0.16719(11) 0.0309(4) Uani 1 1 d .
S2 S 1.12647(13) 0.51294(13) 0.25575(12) 0.0316(4) Uani 1 1 d .
S3 S 1.07057(14) 0.36458(12) -0.00736(11) 0.0301(4) Uani 1 1 d .
Y1 Y 0.97481(4) -0.08344(4) 0.61119(4) 0.01835(17) Uani 1 1 d .
O1 O 0.9148(3) -0.0490(3) 0.4541(3) 0.0272(9) Uani 1 1 d .
H1A H 0.8799 -0.1088 0.4288 0.041 Uiso 1 1 d R
N5 N 0.9605(4) -0.2996(4) 0.5660(3) 0.0242(10) Uani 1 1 d .
H5C H 0.9710 -0.3430 0.6217 0.029 Uiso 1 1 calc R
N1 N 0.8618(4) 0.0850(4) 0.6607(4) 0.0318(12) Uani 1 1 d .
H1D H 0.8436 0.1313 0.6082 0.038 Uiso 1 1 calc R
H1E H 0.7962 0.0571 0.6774 0.038 Uiso 1 1 calc R
N2 N 1.0852(4) 0.0257(4) 0.7596(4) 0.0287(11) Uani 1 1 d .
H2C H 1.1594 0.0274 0.7494 0.034 Uiso 1 1 calc R
N4 N 0.7698(4) -0.1554(4) 0.5852(4) 0.0277(11) Uani 1 1 d .
H4C H 0.7371 -0.1361 0.6380 0.033 Uiso 1 1 calc R
H4D H 0.7320 -0.1175 0.5335 0.033 Uiso 1 1 calc R
N6 N 1.1659(4) -0.1924(4) 0.6287(4) 0.0348(12) Uani 1 1 d .
H6C H 1.2185 -0.1444 0.6093 0.042 Uiso 1 1 calc R
H6D H 1.1873 -0.2080 0.6925 0.042 Uiso 1 1 calc R
N3 N 0.9503(5) -0.1751(5) 0.7736(4) 0.0397(13) Uani 1 1 d .
H3C H 0.8788 -0.2029 0.7696 0.048 Uiso 1 1 calc R
H3D H 0.9980 -0.2363 0.7839 0.048 Uiso 1 1 calc R
C1 C 0.9173(6) 0.1586(5) 0.7430(5) 0.0391(16) Uani 1 1 d .
H1B H 0.8903 0.1347 0.8031 0.047 Uiso 1 1 calc R
H1C H 0.8957 0.2396 0.7307 0.047 Uiso 1 1 calc R
C2 C 1.0455(6) 0.1485(5) 0.7551(5) 0.0360(15) Uani 1 1 d .
H2A H 1.0735 0.1873 0.7007 0.043 Uiso 1 1 calc R
H2B H 1.0775 0.1883 0.8147 0.043 Uiso 1 1 calc R
C3 C 1.0833(6) -0.0324(6) 0.8551(5) 0.0443(17) Uani 1 1 d .
H3A H 1.0942 0.0255 0.9068 0.053 Uiso 1 1 calc R
H3B H 1.1457 -0.0878 0.8664 0.053 Uiso 1 1 calc R
C4 C 0.9711(7) -0.0964(6) 0.8590(5) 0.0444(18) Uani 1 1 d .
H4A H 0.9753 -0.1411 0.9190 0.053 Uiso 1 1 calc R
H4B H 0.9093 -0.0405 0.8574 0.053 Uiso 1 1 calc R
C5 C 0.7559(5) -0.2821(5) 0.5685(5) 0.0321(14) Uani 1 1 d .
H5A H 0.6812 -0.2978 0.5324 0.039 Uiso 1 1 calc R
H5B H 0.7615 -0.3225 0.6308 0.039 Uiso 1 1 calc R
C6 C 0.8472(5) -0.3265(5) 0.5112(4) 0.0313(14) Uani 1 1 d .
H6A H 0.8392 -0.4101 0.5015 0.038 Uiso 1 1 calc R
H6B H 0.8392 -0.2893 0.4475 0.038 Uiso 1 1 calc R
C7 C 1.0549(5) -0.3221(5) 0.5097(4) 0.0332(15) Uani 1 1 d .
H7A H 1.0489 -0.2702 0.4537 0.040 Uiso 1 1 calc R
H7B H 1.0505 -0.4019 0.4858 0.040 Uiso 1 1 calc R
C8 C 1.1669(5) -0.3030(6) 0.5734(5) 0.0378(15) Uani 1 1 d .
H8A H 1.1818 -0.3676 0.6188 0.045 Uiso 1 1 calc R
H8B H 1.2276 -0.3006 0.5329 0.045 Uiso 1 1 calc R

loop_
_atom_site_aniso_label
_atom_site_aniso_U_11
_atom_site_aniso_U_22
_atom_site_aniso_U_33
_atom_site_aniso_U_23
_atom_site_aniso_U_13
_atom_site_aniso_U_12
Sn1 0.0187(2) 0.0215(2) 0.0247(3) 0.00530(15) 0.00550(16) 0.00176(15)
S1 0.0204(8) 0.0395(8) 0.0334(9) 0.0113(7) 0.0061(6) -0.0023(6)
S2 0.0269(8) 0.0355(8) 0.0315(9) 0.0050(7) 0.0002(6) -0.0003(7)
S3 0.0376(9) 0.0231(7) 0.0313(8) 0.0070(6) 0.0113(7) 0.0127(7)
Y1 0.0166(3) 0.0171(3) 0.0217(3) 0.0028(2) 0.0039(2) 0.0002(2)
O1 0.031(2) 0.027(2) 0.023(2) 0.0061(17) 0.0023(17) -0.0112(17)
N5 0.023(3) 0.020(2) 0.031(3) 0.003(2) 0.008(2) 0.001(2)
N1 0.025(3) 0.025(3) 0.048(3) 0.004(2) 0.013(2) 0.005(2)
N2 0.027(3) 0.028(3) 0.032(3) 0.001(2) 0.006(2) -0.002(2)
N4 0.016(3) 0.028(3) 0.040(3) 0.001(2) 0.011(2) 0.004(2)
N6 0.022(3) 0.036(3) 0.046(3) 0.006(2) 0.003(2) 0.001(2)
N3 0.044(4) 0.037(3) 0.037(3) 0.007(3) 0.001(3) -0.013(3)
C1 0.039(4) 0.027(3) 0.055(4) -0.005(3) 0.016(3) 0.002(3)
C2 0.040(4) 0.029(3) 0.039(4) -0.009(3) 0.006(3) -0.003(3)
C3 0.052(5) 0.045(4) 0.033(4) -0.002(3) -0.003(3) -0.009(3)
C4 0.066(5) 0.035(4) 0.036(4) 0.009(3) 0.019(3) -0.002(3)
C5 0.022(3) 0.026(3) 0.048(4) 0.006(3) 0.006(3) -0.004(3)
C6 0.028(3) 0.025(3) 0.040(4) -0.003(3) 0.003(3) -0.006(3)
C7 0.034(4) 0.031(3) 0.036(4) -0.001(3) 0.007(3) 0.008(3)
C8 0.028(4) 0.040(4) 0.046(4) 0.002(3) 0.007(3) 0.010(3)

loop_
_atom_type_symbol
_atom_type_description
_atom_type_scat_dispersion_real
_atom_type_scat_dispersion_imag
_atom_type_scat_source
C C 0.0033 0.0016 'International Tables Vol C Tables 4.2.6.8 and 6.1.1.4'
H H 0.0000 0.0000 'International Tables Vol C Tables 4.2.6.8 and 6.1.1.4'
N N 0.0061 0.0033 'International Tables Vol C Tables 4.2.6.8 and 6.1.1.4'
O O 0.0106 0.0060 'International Tables Vol C Tables 4.2.6.8 and 6.1.1.4'
S S 0.1246 0.1234 'International Tables Vol C Tables 4.2.6.8 and 6.1.1.4'
Y Y -2.7962 3.5667 'International Tables Vol C Tables 4.2.6.8 and 6.1.1.4'
Sn Sn -0.6537 1.4246 'International Tables Vol C Tables 4.2.6.8 and 6.1.1.4'

loop_
_geom_angle_atom_site_label_1
_geom_angle_atom_site_label_2
_geom_angle_atom_site_label_3
_geom_angle
_geom_angle_site_symmetry_1
_geom_angle_site_symmetry_3
S2 Sn1 S1 111.90(7) . .
S2 Sn1 S3 118.61(6) . 3_765
S1 Sn1 S3 110.53(6) . 3_765
S2 Sn1 S3 111.28(7) . .
S1 Sn1 S3 111.27(7) . .
S3 Sn1 S3 91.61(6) 3_765 .
Sn1 S3 Sn1 88.39(6) 3_765 .
O1 Y1 O1 67.55(16) . 3_756
O1 Y1 N1 91.07(16) . .
O1 Y1 N1 87.35(16) 3_756 .
O1 Y1 N3 151.45(16) . .
O1 Y1 N3 140.63(16) 3_756 .
N1 Y1 N3 86.88(18) . .
O1 Y1 N4 75.50(15) . .
O1 Y1 N4 138.82(15) 3_756 .
N1 Y1 N4 75.55(16) . .
N3 Y1 N4 76.42(17) . .
O1 Y1 N5 86.11(15) . .
O1 Y1 N5 124.97(15) 3_756 .
N1 Y1 N5 142.73(16) . .
N3 Y1 N5 78.60(16) . .
N4 Y1 N5 67.76(15) . .
O1 Y1 N6 109.69(16) . .
O1 Y1 N6 79.18(16) 3_756 .
N1 Y1 N6 148.14(17) . .
N3 Y1 N6 85.62(18) . .
N4 Y1 N6 131.96(16) . .
N5 Y1 N6 65.14(16) . .
O1 Y1 N2 138.03(14) . .
O1 Y1 N2 74.71(15) 3_756 .
N1 Y1 N2 69.06(17) . .
N3 Y1 N2 66.87(16) . .
N4 Y1 N2 129.41(15) . .
N5 Y1 N2 132.03(15) . .
N6 Y1 N2 79.53(16) . .
O1 Y1 Y1 34.19(10) . 3_756
O1 Y1 Y1 33.36(10) 3_756 3_756
N1 Y1 Y1 89.03(12) . 3_756
N3 Y1 Y1 173.04(12) . 3_756
N4 Y1 Y1 107.98(11) . 3_756
N5 Y1 Y1 107.95(11) . 3_756
N6 Y1 Y1 94.95(12) . 3_756
N2 Y1 Y1 106.38(11) . 3_756
Y1 O1 Y1 112.45(16) . 3_756
Y1 O1 H1A 109.2 . .
Y1 O1 H1A 130.5 3_756 .
C7 N5 C6 113.3(5) . .
C7 N5 Y1 105.7(3) . .
C6 N5 Y1 110.6(3) . .
C7 N5 H5C 109.1 . .
C6 N5 H5C 109.1 . .
Y1 N5 H5C 109.1 . .
C1 N1 Y1 116.6(4) . .
C1 N1 H1D 108.1 . .
Y1 N1 H1D 108.1 . .
C1 N1 H1E 108.1 . .
Y1 N1 H1E 108.1 . .
H1D N1 H1E 107.3 . .
C3 N2 C2 114.9(5) . .
C3 N2 Y1 114.8(4) . .
C2 N2 Y1 107.6(4) . .
C3 N2 H2C 106.3 . .
C2 N2 H2C 106.3 . .
Y1 N2 H2C 106.3 . .
C5 N4 Y1 115.2(3) . .
C5 N4 H4C 108.5 . .
Y1 N4 H4C 108.5 . .
C5 N4 H4D 108.5 . .
Y1 N4 H4D 108.5 . .
H4C N4 H4D 107.5 . .
C8 N6 Y1 116.0(4) . .
C8 N6 H6C 108.3 . .
Y1 N6 H6C 108.3 . .
C8 N6 H6D 108.3 . .
Y1 N6 H6D 108.3 . .
H6C N6 H6D 107.4 . .
C4 N3 Y1 115.3(4) . .
C4 N3 H3C 108.4 . .
Y1 N3 H3C 108.4 . .
C4 N3 H3D 108.4 . .
Y1 N3 H3D 108.4 . .
H3C N3 H3D 107.5 . .
N1 C1 C2 111.8(5) . .
N1 C1 H1B 109.2 . .
C2 C1 H1B 109.2 . .
N1 C1 H1C 109.2 . .
C2 C1 H1C 109.2 . .
H1B C1 H1C 107.9 . .
N2 C2 C1 112.7(5) . .
N2 C2 H2A 109.0 . .
C1 C2 H2A 109.0 . .
N2 C2 H2B 109.0 . .
C1 C2 H2B 109.0 . .
H2A C2 H2B 107.8 . .
N2 C3 C4 111.6(6) . .
N2 C3 H3A 109.3 . .
C4 C3 H3A 109.3 . .
N2 C3 H3B 109.3 . .
C4 C3 H3B 109.3 . .
H3A C3 H3B 108.0 . .
N3 C4 C3 108.4(5) . .
N3 C4 H4A 110.0 . .
C3 C4 H4A 110.0 . .
N3 C4 H4B 110.0 . .
C3 C4 H4B 110.0 . .
H4A C4 H4B 108.4 . .
N4 C5 C6 109.8(4) . .
N4 C5 H5A 109.7 . .
C6 C5 H5A 109.7 . .
N4 C5 H5B 109.7 . .
C6 C5 H5B 109.7 . .
H5A C5 H5B 108.2 . .
N5 C6 C5 109.1(5) . .
N5 C6 H6A 109.9 . .
C5 C6 H6A 109.9 . .
N5 C6 H6B 109.9 . .
C5 C6 H6B 109.9 . .
H6A C6 H6B 108.3 . .
N5 C7 C8 109.9(5) . .
N5 C7 H7A 109.7 . .
C8 C7 H7A 109.7 . .
N5 C7 H7B 109.7 . .
C8 C7 H7B 109.7 . .
H7A C7 H7B 108.2 . .
N6 C8 C7 110.9(5) . .
N6 C8 H8A 109.5 . .
C7 C8 H8A 109.5 . .
N6 C8 H8B 109.5 . .
C7 C8 H8B 109.5 . .
H8A C8 H8B 108.1 . .

loop_
_geom_bond_atom_site_label_1
_geom_bond_atom_site_label_2
_geom_bond_distance
_geom_bond_site_symmetry_2
Sn1 S2 2.3338(19) .
Sn1 S1 2.3497(18) .
Sn1 S3 2.4540(18) 3_765
Sn1 S3 2.4871(18) .
S3 Sn1 2.4540(18) 3_765
Y1 O1 2.221(4) .
Y1 O1 2.270(4) 3_756
Y1 N1 2.498(5) .
Y1 N3 2.528(5) .
Y1 N4 2.543(5) .
Y1 N5 2.552(5) .
Y1 N6 2.568(5) .
Y1 N2 2.593(5) .
Y1 Y1 3.733(2) 3_756
O1 Y1 2.270(4) 3_756
O1 H1A 0.8500 .
N5 C7 1.471(7) .
N5 C6 1.479(7) .
N5 H5C 0.9100 .
N1 C1 1.491(8) .
N1 H1D 0.9000 .
N1 H1E 0.9000 .
N2 C3 1.480(8) .
N2 C2 1.481(7) .
N2 H2C 0.9100 .
N4 C5 1.475(7) .
N4 H4C 0.9000 .
N4 H4D 0.9000 .
N6 C8 1.479(8) .
N6 H6C 0.9000 .
N6 H6D 0.9000 .
N3 C4 1.477(8) .
N3 H3C 0.9000 .
N3 H3D 0.9000 .
C1 C2 1.510(9) .
C1 H1B 0.9700 .
C1 H1C 0.9700 .
C2 H2A 0.9700 .
C2 H2B 0.9700 .
C3 C4 1.525(10) .
C3 H3A 0.9700 .
C3 H3B 0.9700 .
C4 H4A 0.9700 .
C4 H4B 0.9700 .
C5 C6 1.514(8) .
C5 H5A 0.9700 .
C5 H5B 0.9700 .
C6 H6A 0.9700 .
C6 H6B 0.9700 .
C7 C8 1.504(9) .
C7 H7A 0.9700 .
C7 H7B 0.9700 .
C8 H8A 0.9700 .
C8 H8B 0.9700 .

loop_
_geom_hbond_atom_site_label_D
_geom_hbond_atom_site_label_H
_geom_hbond_atom_site_label_A
_geom_hbond_distance_DH
_geom_hbond_distance_HA
_geom_hbond_distance_DA
_geom_hbond_angle_DHA
_geom_hbond_site_symmetry_A
O1 H1A S1 0.85 2.64 3.237(4) 127.9 2_645
N5 H5C S2 0.91 2.92 3.713(5) 146.7 3_756
N1 H1E S2 0.90 2.54 3.431(5) 169.7 4_566
N2 H2C S1 0.91 2.66 3.490(5) 151.3 4_666
N4 H4C S2 0.90 2.63 3.493(5) 159.9 4_566
N4 H4D S1 0.90 2.76 3.541(6) 145.2 2_645
N6 H6D S1 0.90 2.78 3.534(6) 141.6 3_756
N3 H3D S1 0.90 2.64 3.522(6) 166.9 3_756

loop_
_geom_torsion_atom_site_label_1
_geom_torsion_atom_site_label_2
_geom_torsion_atom_site_label_3
_geom_torsion_atom_site_label_4
_geom_torsion
_geom_torsion_site_symmetry_1
_geom_torsion_site_symmetry_4
S2 Sn1 S3 Sn1 -121.67(6) . 3_765
S1 Sn1 S3 Sn1 112.80(6) . 3_765
S3 Sn1 S3 Sn1 0.0 3_765 3_765
O1 Y1 O1 Y1 0.0 3_756 3_756
N1 Y1 O1 Y1 86.7(2) . 3_756
N3 Y1 O1 Y1 172.1(3) . 3_756
N4 Y1 O1 Y1 161.5(2) . 3_756
N5 Y1 O1 Y1 -130.52(19) . 3_756
N6 Y1 O1 Y1 -68.7(2) . 3_756
N2 Y1 O1 Y1 27.6(3) . 3_756
O1 Y1 N5 C7 71.7(3) . .
O1 Y1 N5 C7 12.6(4) 3_756 .
N1 Y1 N5 C7 158.3(3) . .
N3 Y1 N5 C7 -132.6(4) . .
N4 Y1 N5 C7 147.6(4) . .
N6 Y1 N5 C7 -42.2(3) . .
N2 Y1 N5 C7 -88.7(4) . .
Y1 Y1 N5 C7 45.0(4) 3_756 .
O1 Y1 N5 C6 -51.3(4) . .
O1 Y1 N5 C6 -110.4(4) 3_756 .
N1 Y1 N5 C6 35.3(5) . .
N3 Y1 N5 C6 104.4(4) . .
N4 Y1 N5 C6 24.6(3) . .
N6 Y1 N5 C6 -165.1(4) . .
N2 Y1 N5 C6 148.3(3) . .
Y1 Y1 N5 C6 -78.0(4) 3_756 .
O1 Y1 N1 C1 -139.7(4) . .
O1 Y1 N1 C1 -72.3(4) 3_756 .
N3 Y1 N1 C1 68.8(4) . .
N4 Y1 N1 C1 145.6(4) . .
N5 Y1 N1 C1 135.3(4) . .
N6 Y1 N1 C1 -7.7(6) . .
N2 Y1 N1 C1 2.4(4) . .
Y1 Y1 N1 C1 -105.6(4) 3_756 .
O1 Y1 N2 C3 168.8(4) . .
O1 Y1 N2 C3 -164.8(5) 3_756 .
N1 Y1 N2 C3 102.1(5) . .
N3 Y1 N2 C3 6.4(4) . .
N4 Y1 N2 C3 53.4(5) . .
N5 Y1 N2 C3 -41.2(5) . .
N6 Y1 N2 C3 -83.3(4) . .
Y1 Y1 N2 C3 -175.4(4) 3_756 .
O1 Y1 N2 C2 39.7(5) . .
O1 Y1 N2 C2 66.0(4) 3_756 .
N1 Y1 N2 C2 -27.0(4) . .
N3 Y1 N2 C2 -122.8(4) . .
N4 Y1 N2 C2 -75.7(4) . .
N5 Y1 N2 C2 -170.4(3) . .
N6 Y1 N2 C2 147.5(4) . .
Y1 Y1 N2 C2 55.4(4) 3_756 .
O1 Y1 N4 C5 97.5(4) . .
O1 Y1 N4 C5 124.0(4) 3_756 .
N1 Y1 N4 C5 -167.5(4) . .
N3 Y1 N4 C5 -77.3(4) . .
N5 Y1 N4 C5 5.8(4) . .
N6 Y1 N4 C5 -6.1(5) . .
N2 Y1 N4 C5 -121.1(4) . .
Y1 Y1 N4 C5 108.3(4) 3_756 .
O1 Y1 N6 C8 -55.9(4) . .
O1 Y1 N6 C8 -117.1(4) 3_756 .
N1 Y1 N6 C8 176.3(4) . .
N3 Y1 N6 C8 99.4(4) . .
N4 Y1 N6 C8 32.1(5) . .
N5 Y1 N6 C8 19.9(4) . .
N2 Y1 N6 C8 166.7(4) . .
Y1 Y1 N6 C8 -87.6(4) 3_756 .
O1 Y1 N3 C4 -132.3(5) . .
O1 Y1 N3 C4 36.2(6) 3_756 .
N1 Y1 N3 C4 -45.8(5) . .
N4 Y1 N3 C4 -121.7(5) . .
N5 Y1 N3 C4 168.7(5) . .
N6 Y1 N3 C4 103.2(5) . .
N2 Y1 N3 C4 22.8(4) . .
Y1 Y1 N3 C4 8.3(15) 3_756 .
Y1 N1 C1 C2 22.7(6) . .
C3 N2 C2 C1 -78.4(7) . .
Y1 N2 C2 C1 50.7(6) . .
N1 C1 C2 N2 -50.5(7) . .
C2 N2 C3 C4 92.0(6) . .
Y1 N2 C3 C4 -33.5(7) . .
Y1 N3 C4 C3 -48.1(7) . .
N2 C3 C4 N3 53.0(7) . .
Y1 N4 C5 C6 -34.7(6) . .
C7 N5 C6 C5 -170.8(5) . .
Y1 N5 C6 C5 -52.4(5) . .
N4 C5 C6 N5 58.1(6) . .
C6 N5 C7 C8 -174.9(5) . .
Y1 N5 C7 C8 63.8(5) . .
Y1 N6 C8 C7 5.4(6) . .
N5 C7 C8 N6 -46.4(7) . .
